data_7049983
loop_
_publ_author_name
'Shen, Fu-Xing'
'Pi, Qian'
'Shi, Le'
'Shao, Dong'
'Li, Hong-Qing'
'Sun, Yu-Chen'
'Wang, Xin-Yi'

_publ_section_title
;
 Spin crossover in hydrogen-bonded frameworks of Fe<sup>II</sup> complexes
 with organodisulfonate anions.
;
_journal_issue 24
_journal_name_full 'Dalton transactions (Cambridge, England : 2003)'
_journal_page_first 8815
_journal_page_last 8825
_journal_paper_doi 10.1039/c9dt01326a
_journal_volume 48
_journal_year 2019
_chemical_formula_sum 'C30 H42 Fe N8 O8 S2'
_chemical_formula_weight 762.68
_space_group_crystal_system triclinic
_space_group_IT_number 2
_space_group_name_Hall '-P 1'
_space_group_name_H-M_alt 'P -1'
_symmetry_space_group_name_Hall '-P 1'
_symmetry_space_group_name_H-M 'P -1'
_atom_sites_solution_hydrogens mixed
_audit_creation_method SHELXL-2014/7
_audit_update_record
;
2019-04-24 deposited with the CCDC.    2019-05-07 downloaded from the CCDC.
;
_cell_angle_alpha 83.426(4)
_cell_angle_beta 81.647(4)
_cell_angle_gamma 82.658(4)
_cell_formula_units_Z 2
_cell_length_a 8.2237(11)
_cell_length_b 11.4238(16)
_cell_length_c 18.808(2)
_cell_measurement_reflns_used 5819
_cell_measurement_temperature 298(2)
_cell_measurement_theta_max 27.54
_cell_measurement_theta_min 2.53
_cell_volume 1725.6(4)
_computing_cell_refinement 'Bruker SAINT'
_computing_data_collection 'Bruker APEX2'
_computing_data_reduction 'Bruker SAINT'
_computing_molecular_graphics Diamond
_computing_publication_material 'SHELXL-2014/7 (Sheldrick, 2014)'
_computing_structure_refinement 'SHELXL-2014/7 (Sheldrick, 2014)'
_computing_structure_solution 'SHELXL-2014/7 (Sheldrick, 2014)'
_diffrn_ambient_temperature 298(2)
_diffrn_measured_fraction_theta_full 0.989
_diffrn_measured_fraction_theta_max 0.985
_diffrn_measurement_device_type 'Bruker APEX-DUO CCD'
_diffrn_measurement_method '\f and \w scans'
_diffrn_radiation_type MoK\a
_diffrn_radiation_wavelength 0.71073
_diffrn_reflns_av_R_equivalents 0.0276
_diffrn_reflns_av_unetI/netI 0.0541
_diffrn_reflns_Laue_measured_fraction_full 0.989
_diffrn_reflns_Laue_measured_fraction_max 0.985
_diffrn_reflns_limit_h_max 10
_diffrn_reflns_limit_h_min -7
_diffrn_reflns_limit_k_max 14
_diffrn_reflns_limit_k_min -14
_diffrn_reflns_limit_l_max 24
_diffrn_reflns_limit_l_min -22
_diffrn_reflns_number 11868
_diffrn_reflns_point_group_measured_fraction_full 0.989
_diffrn_reflns_point_group_measured_fraction_max 0.985
_diffrn_reflns_theta_full 25.242
_diffrn_reflns_theta_max 27.504
_diffrn_reflns_theta_min 2.199
_diffrn_source 'fine-focus sealed tube'
_exptl_absorpt_coefficient_mu 0.619
_exptl_absorpt_correction_T_max 0.884
_exptl_absorpt_correction_T_min 0.862
_exptl_absorpt_correction_type multi-scan
_exptl_absorpt_process_details 'SADABS; Bruker, 2000'
_exptl_crystal_colour orange
_exptl_crystal_density_diffrn 1.468
_exptl_crystal_description block
_exptl_crystal_F_000 800
_exptl_crystal_size_max 0.240
_exptl_crystal_size_mid 0.240
_exptl_crystal_size_min 0.200
_refine_diff_density_max 0.841
_refine_diff_density_min -0.470
_refine_diff_density_rms 0.069
_refine_ls_extinction_method none
_refine_ls_goodness_of_fit_ref 1.028
_refine_ls_hydrogen_treatment mixed
_refine_ls_matrix_type full
_refine_ls_number_parameters 499
_refine_ls_number_reflns 7812
_refine_ls_number_restraints 60
_refine_ls_restrained_S_all 1.036
_refine_ls_R_factor_all 0.0857
_refine_ls_R_factor_gt 0.0588
_refine_ls_shift/su_max 0.000
_refine_ls_shift/su_mean 0.000
_refine_ls_structure_factor_coef Fsqd
_refine_ls_weighting_details 'w=1/[\s^2^(Fo^2^)+(0.0960P)^2^+1.1317P] where P=(Fo^2^+2Fc^2^)/3'
_refine_ls_weighting_scheme calc
_refine_ls_wR_factor_gt 0.1646
_refine_ls_wR_factor_ref 0.1818
_reflns_Friedel_coverage 0.000
_reflns_number_gt 5645
_reflns_number_total 7812
_reflns_threshold_expression 'I > 2\s(I)'
_cod_data_source_file c9dt01326a2.cif
_cod_data_source_block 3-298K
_cod_depositor_comments 'Adding full bibliography for 7049980--7049987.cif.'
_cod_original_cell_volume 1725.5(4)
_cod_database_code 7049983
_shelx_shelxl_version_number 2014/7
_shelx_space_group_comment
;
The symmetry employed for this shelxl refinement is uniquely defined
by the following loop, which should always be used as a source of
symmetry information in preference to the above space-group names.
They are only intended as comments.
;
_shelx_estimated_absorpt_t_min 0.866
_shelx_estimated_absorpt_t_max 0.886

loop_
_space_group_symop_operation_xyz
'x, y, z'
'-x, -y, -z'

loop_
_atom_site_label
_atom_site_type_symbol
_atom_site_fract_x
_atom_site_fract_y
_atom_site_fract_z
_atom_site_U_iso_or_equiv
_atom_site_adp_type
_atom_site_occupancy
_atom_site_site_symmetry_order
_atom_site_calc_flag
_atom_site_refinement_flags_posn
_atom_site_refinement_flags_adp
_atom_site_refinement_flags_occupancy
_atom_site_disorder_assembly
_atom_site_disorder_group
Fe1 Fe 0.83952(5) 0.67427(4) 0.13158(2) 0.04082(16) Uani 1 1 d . . . . .
C1 C 1.1804(4) 0.7355(4) 0.0541(2) 0.0580(10) Uani 1 1 d . . . . .
H1A H 1.2470 0.6780 0.0246 0.070 Uiso 1 1 calc R U . . .
H1B H 1.2528 0.7899 0.0648 0.070 Uiso 1 1 calc R U . . .
C2 C 1.0522(4) 0.8033(3) 0.01179(17) 0.0385(6) Uani 1 1 d . . . . .
C3 C 1.0909(4) 0.8721(3) -0.05231(19) 0.0506(8) Uani 1 1 d . . . . .
H3A H 1.2007 0.8779 -0.0715 0.061 Uiso 1 1 calc R U . . .
C4 C 0.9652(5) 0.9317(3) -0.08719(19) 0.0542(9) Uani 1 1 d . . . . .
H4A H 0.9890 0.9776 -0.1308 0.065 Uiso 1 1 calc R U . . .
C5 C 0.8026(4) 0.9234(3) -0.05726(17) 0.0467(8) Uani 1 1 d . . . . .
H5A H 0.7160 0.9641 -0.0801 0.056 Uiso 1 1 calc R U . . .
C6 C 0.7713(3) 0.8540(3) 0.00681(16) 0.0351(6) Uani 1 1 d . . . . .
C7 C 0.6008(4) 0.8407(3) 0.04615(19) 0.0449(7) Uani 1 1 d . . . . .
H7A H 0.5662 0.9052 0.0763 0.054 Uiso 1 1 calc R U . . .
H7B H 0.5233 0.8450 0.0114 0.054 Uiso 1 1 calc R U . . .
C8 C 0.7416(8) 0.7354(7) 0.2889(3) 0.1081(18) Uani 1 1 d . U . . .
H8A H 0.6359 0.7711 0.3112 0.130 Uiso 1 1 calc R U . . .
H8B H 0.8249 0.7461 0.3185 0.130 Uiso 1 1 calc R U . . .
C9 C 0.7336(6) 0.6036(6) 0.2877(2) 0.0863(15) Uani 1 1 d . U . . .
C10 C 0.6781(9) 0.5318(10) 0.3501(3) 0.142(3) Uani 1 1 d . . . . .
H10A H 0.6456 0.5625 0.3943 0.170 Uiso 1 1 calc R U . . .
C11 C 0.6743(11) 0.4134(10) 0.3423(6) 0.164(5) Uani 1 1 d . . . . .
H11A H 0.6378 0.3631 0.3823 0.196 Uiso 1 1 calc R U . . .
C12 C 0.7219(8) 0.3692(7) 0.2787(5) 0.145(4) Uani 1 1 d . . . . .
H12A H 0.7190 0.2891 0.2747 0.174 Uiso 1 1 calc R U . . .
C13 C 0.7754(5) 0.4437(4) 0.2190(3) 0.0830(16) Uani 1 1 d . . . . .
C14 C 0.8317(6) 0.4020(4) 0.1477(4) 0.0885(17) Uani 1 1 d . . . . .
H14A H 0.9331 0.3489 0.1500 0.106 Uiso 1 1 calc R U . . .
H14B H 0.7491 0.3570 0.1354 0.106 Uiso 1 1 calc R U . . .
C15 C 0.1409(5) 0.2155(4) 0.2768(2) 0.0636(10) Uani 1 1 d . . . . .
H15A H 0.0965 0.1435 0.2870 0.076 Uiso 1 1 calc R U . . .
C16 C 0.2173(5) 0.2470(3) 0.20892(19) 0.0518(8) Uani 1 1 d . . . . .
H16A H 0.2239 0.1967 0.1729 0.062 Uiso 1 1 calc R U . . .
C17 C 0.2851(4) 0.3539(3) 0.19356(16) 0.0404(7) Uani 1 1 d . . . . .
C18 C 0.2766(6) 0.4285(4) 0.2459(2) 0.0661(11) Uani 1 1 d . . . . .
H18A H 0.3224 0.4999 0.2360 0.079 Uiso 1 1 calc R U . . .
C19 C 0.1975(7) 0.3951(4) 0.3149(2) 0.0842(16) Uani 1 1 d . . . . .
H19A H 0.1906 0.4447 0.3514 0.101 Uiso 1 1 calc R U . . .
C20 C 0.1302(6) 0.2898(4) 0.3290(2) 0.0658(11) Uani 1 1 d . U . . .
C21 C -0.0615(6) 0.2695(4) 0.5111(2) 0.0725(12) Uani 1 1 d . . . . .
C24 C -0.1919(4) 0.1966(3) 0.64976(17) 0.0461(8) Uani 1 1 d . . . . .
N1 N 1.1109(3) 0.6744(3) 0.12069(16) 0.0542(7) Uani 1 1 d . . . . .
H1C H 1.1357 0.7084 0.1574 0.065 Uiso 1 1 calc R U . . .
H1D H 1.1579 0.5997 0.1237 0.065 Uiso 1 1 calc R U . . .
N2 N 0.8943(3) 0.7948(2) 0.04010(12) 0.0330(5) Uani 1 1 d . . . . .
N3 N 0.5986(3) 0.7276(3) 0.09094(15) 0.0471(7) Uani 1 1 d . . . . .
H3B H 0.5773 0.6721 0.0651 0.057 Uiso 1 1 calc R U . . .
H3C H 0.5186 0.7342 0.1281 0.057 Uiso 1 1 calc R U . . .
N4 N 0.7802(5) 0.7961(4) 0.21848(18) 0.0717(10) Uani 1 1 d . . . . .
H4B H 0.8662 0.8361 0.2186 0.086 Uiso 1 1 calc R U . . .
H4C H 0.6945 0.8484 0.2088 0.086 Uiso 1 1 calc R U . . .
N5 N 0.7796(4) 0.5597(4) 0.22573(18) 0.0649(9) Uani 1 1 d . . . . .
N6 N 0.8608(5) 0.4966(3) 0.0917(2) 0.0745(10) Uani 1 1 d . . . . .
H6A H 0.7886 0.4984 0.0605 0.089 Uiso 1 1 calc R U . . .
H6B H 0.9617 0.4812 0.0679 0.089 Uiso 1 1 calc R U . . .
N7 N 0.0466(6) 0.2446(3) 0.39923(19) 0.0772(11) Uani 1 1 d . U . . .
N8 N 0.0152(6) 0.3179(3) 0.44102(19) 0.0846(13) Uani 1 1 d . . . . .
O1 O 0.4581(3) 0.4960(2) 0.10633(13) 0.0590(7) Uani 1 1 d . . . . .
O2 O 0.4963(3) 0.2884(2) 0.08650(13) 0.0583(7) Uani 1 1 d . . . . .
O3 O 0.2481(3) 0.4101(2) 0.06044(12) 0.0562(6) Uani 1 1 d . . . . .
O4A O -0.3753(11) 0.0665(7) 0.7378(3) 0.084(2) Uani 0.808(16) 1 d . . P A 1
O5A O -0.3417(10) 0.2583(5) 0.7726(3) 0.0746(17) Uani 0.808(16) 1 d . . P A 1
O6A O -0.1173(9) 0.1036(9) 0.7727(3) 0.088(2) Uani 0.808(16) 1 d . . P A 1
S1 S 0.38074(9) 0.39057(7) 0.10414(4) 0.0386(2) Uani 1 1 d . . . . .
S2 S -0.26293(12) 0.15223(8) 0.74103(4) 0.0505(2) Uani 1 1 d . . . . .
O1W O 0.5836(5) 0.0649(4) 0.1684(3) 0.1179(17) Uani 1 1 d D . . . .
H1WA H 0.556(7) 0.135(2) 0.151(3) 0.13(2) Uiso 1 1 d D . . . .
H1WB H 0.505(5) 0.047(5) 0.200(3) 0.14(3) Uiso 1 1 d D . . . .
C27 C 0.4125(19) 0.2553(15) 0.5034(8) 0.278(7) Uani 1 1 d D U . . .
H27C H 0.3500 0.2467 0.5506 0.417 Uiso 1 1 calc R U . . .
H27B H 0.5137 0.2869 0.5065 0.417 Uiso 1 1 calc R U . . .
H27A H 0.3490 0.3082 0.4717 0.417 Uiso 1 1 calc R U . . .
C28 C 0.450(3) 0.1394(16) 0.4752(11) 0.430(15) Uani 1 1 d D U . . .
H28B H 0.5080 0.0883 0.5106 0.516 Uiso 1 1 calc R U . . .
H28A H 0.3449 0.1094 0.4762 0.516 Uiso 1 1 calc R U . . .
C29 C 0.650(4) 0.0228(18) 0.3838(15) 0.65(3) Uani 1 1 d D U . . .
H29B H 0.5835 -0.0362 0.3740 0.775 Uiso 1 1 calc R U . . .
H29A H 0.7072 -0.0116 0.4242 0.775 Uiso 1 1 calc R U . . .
O7 O 0.539(2) 0.1187(14) 0.4082(8) 0.414(9) Uani 1 1 d D U . . .
C30 C 0.778(3) 0.037(3) 0.3206(14) 0.517(19) Uani 1 1 d D U . . .
H30C H 0.8407 -0.0387 0.3129 0.775 Uiso 1 1 calc R U . . .
H30B H 0.7264 0.0667 0.2786 0.775 Uiso 1 1 calc R U . . .
H30A H 0.8511 0.0915 0.3292 0.775 Uiso 1 1 calc R U . . .
C25B C -0.084(4) 0.122(2) 0.6118(17) 0.050(6) Uani 0.192(16) 1 d . . P A 2
H25B H -0.0572 0.0452 0.6318 0.060 Uiso 0.192(16) 1 calc R U P A 2
C23B C -0.241(2) 0.312(2) 0.6207(12) 0.039(5) Uani 0.192(16) 1 d . . P A 2
H23B H -0.3188 0.3615 0.6474 0.047 Uiso 0.192(16) 1 calc R U P A 2
C22B C -0.171(3) 0.352(3) 0.5512(14) 0.048(6) Uani 0.192(16) 1 d . . P A 2
H22B H -0.1952 0.4302 0.5320 0.057 Uiso 0.192(16) 1 calc R U P A 2
C23A C -0.149(2) 0.3081(7) 0.6319(4) 0.113(5) Uani 0.808(16) 1 d . . P A 1
H23A H -0.1652 0.3615 0.6668 0.136 Uiso 0.808(16) 1 calc R U P A 1
C22A C -0.082(2) 0.3424(9) 0.5629(5) 0.133(6) Uani 0.808(16) 1 d . . P A 1
H22A H -0.0491 0.4182 0.5520 0.160 Uiso 0.808(16) 1 calc R U P A 1
C26B C -0.013(3) 0.158(2) 0.5431(14) 0.052(6) Uani 0.192(16) 1 d . U P A 2
H26B H 0.0679 0.1073 0.5185 0.062 Uiso 0.192(16) 1 calc R U P A 2
C25A C -0.1673(17) 0.1208(8) 0.5989(4) 0.087(3) Uani 0.808(16) 1 d . . P A 1
H25A H -0.1961 0.0441 0.6103 0.104 Uiso 0.808(16) 1 calc R U P A 1
C26A C -0.0979(16) 0.1571(6) 0.5284(3) 0.090(3) Uani 0.808(16) 1 d . . P A 1
H26A H -0.0771 0.1036 0.4936 0.108 Uiso 0.808(16) 1 calc R U P A 1
O5B O -0.392(3) 0.238(2) 0.7641(14) 0.061(6) Uiso 0.192(16) 1 d . . P A 2
O4B O -0.304(3) 0.0376(19) 0.7451(12) 0.064(6) Uiso 0.192(16) 1 d . . P A 2
O6B O -0.122(4) 0.147(2) 0.7759(18) 0.065(7) Uiso 0.192(16) 1 d . . P A 2

loop_
_atom_site_aniso_label
_atom_site_aniso_U_11
_atom_site_aniso_U_22
_atom_site_aniso_U_33
_atom_site_aniso_U_23
_atom_site_aniso_U_13
_atom_site_aniso_U_12
Fe1 0.0390(3) 0.0466(3) 0.0344(3) 0.00515(19) -0.00225(18) -0.0071(2)
C1 0.0290(15) 0.074(3) 0.066(2) 0.003(2) -0.0039(15) -0.0010(16)
C2 0.0313(14) 0.0435(16) 0.0402(16) -0.0061(13) 0.0013(12) -0.0077(13)
C3 0.0427(17) 0.056(2) 0.0497(19) -0.0016(16) 0.0126(15) -0.0178(16)
C4 0.072(2) 0.050(2) 0.0380(18) 0.0062(15) 0.0016(16) -0.0185(18)
C5 0.057(2) 0.0433(17) 0.0405(17) 0.0000(14) -0.0126(15) -0.0042(15)
C6 0.0342(14) 0.0344(15) 0.0377(15) -0.0066(12) -0.0057(12) -0.0042(12)
C7 0.0289(14) 0.0525(19) 0.0517(19) -0.0043(15) -0.0060(13) 0.0012(13)
C8 0.108(4) 0.172(5) 0.051(3) -0.027(3) 0.001(3) -0.040(4)
C9 0.072(3) 0.135(4) 0.048(2) 0.021(3) -0.007(2) -0.024(3)
C10 0.105(5) 0.235(10) 0.063(4) 0.048(5) 0.011(3) -0.017(6)
C11 0.124(6) 0.177(9) 0.151(8) 0.104(8) 0.019(6) -0.016(6)
C12 0.095(5) 0.118(5) 0.185(8) 0.093(6) 0.015(5) -0.010(4)
C13 0.046(2) 0.071(3) 0.121(4) 0.048(3) -0.014(2) -0.011(2)
C14 0.052(2) 0.054(2) 0.153(6) 0.012(3) -0.010(3) -0.005(2)
C15 0.075(3) 0.060(2) 0.049(2) 0.0038(18) 0.0146(19) -0.015(2)
C16 0.058(2) 0.052(2) 0.0424(18) -0.0059(15) 0.0076(15) -0.0096(17)
C17 0.0438(16) 0.0429(16) 0.0293(14) 0.0011(12) 0.0030(12) 0.0011(13)
C18 0.106(3) 0.050(2) 0.0380(18) -0.0053(16) 0.008(2) -0.011(2)
C19 0.148(5) 0.064(3) 0.0337(19) -0.0135(18) 0.015(2) -0.010(3)
C20 0.087(3) 0.060(2) 0.0390(19) 0.0095(17) 0.0136(18) -0.003(2)
C21 0.097(3) 0.070(3) 0.040(2) 0.0081(19) 0.016(2) -0.012(2)
C24 0.058(2) 0.0501(19) 0.0284(15) 0.0004(13) 0.0022(13) -0.0129(16)
N1 0.0403(15) 0.069(2) 0.0495(17) -0.0016(14) -0.0102(12) 0.0088(14)
N2 0.0293(11) 0.0376(13) 0.0319(12) -0.0027(10) -0.0019(9) -0.0063(10)
N3 0.0331(13) 0.0593(17) 0.0473(15) -0.0019(13) 0.0028(11) -0.0112(12)
N4 0.074(2) 0.086(3) 0.054(2) -0.0203(18) -0.0082(17) 0.0093(19)
N5 0.0426(16) 0.090(3) 0.057(2) 0.0238(18) -0.0085(14) -0.0137(17)
N6 0.085(3) 0.057(2) 0.087(3) -0.0139(19) -0.037(2) 0.0046(18)
N7 0.109(3) 0.065(2) 0.0511(19) -0.0056(17) 0.0101(19) -0.008(2)
N8 0.135(4) 0.066(2) 0.0448(19) -0.0020(17) 0.012(2) -0.010(2)
O1 0.0720(17) 0.0562(15) 0.0485(14) 0.0004(12) 0.0025(12) -0.0233(13)
O2 0.0578(15) 0.0565(15) 0.0497(14) -0.0031(11) 0.0167(11) 0.0057(12)
O3 0.0546(14) 0.0739(17) 0.0377(12) 0.0034(11) -0.0060(10) -0.0070(13)
O4A 0.099(5) 0.097(4) 0.062(3) 0.009(2) 0.000(3) -0.061(4)
O5A 0.106(5) 0.076(3) 0.037(2) -0.0124(18) 0.020(2) -0.020(3)
O6A 0.098(4) 0.114(6) 0.046(2) 0.022(4) -0.020(2) -0.002(4)
S1 0.0404(4) 0.0422(4) 0.0296(4) -0.0011(3) 0.0037(3) -0.0029(3)
S2 0.0654(6) 0.0561(5) 0.0290(4) 0.0031(3) 0.0035(4) -0.0214(4)
O1W 0.077(2) 0.090(3) 0.149(4) 0.039(3) 0.052(2) 0.014(2)
C27 0.259(10) 0.294(11) 0.275(11) -0.009(9) -0.022(8) -0.038(8)
C28 0.432(18) 0.442(18) 0.426(17) -0.072(10) -0.062(10) -0.058(10)
C29 0.65(3) 0.64(3) 0.64(3) -0.073(11) -0.081(11) -0.074(11)
O7 0.390(12) 0.408(12) 0.424(12) 0.022(9) -0.040(9) -0.044(9)
C30 0.52(2) 0.51(2) 0.54(2) -0.066(10) -0.087(10) -0.066(10)
C25B 0.071(16) 0.026(9) 0.050(14) 0.008(8) -0.006(11) -0.002(10)
C23B 0.027(9) 0.055(12) 0.034(9) -0.017(8) 0.001(7) 0.003(8)
C22B 0.063(13) 0.040(11) 0.029(10) -0.004(7) -0.002(8) 0.028(10)
C23A 0.230(14) 0.059(4) 0.046(4) -0.007(3) 0.036(6) -0.059(7)
C22A 0.260(17) 0.069(5) 0.058(5) 0.004(4) 0.045(8) -0.054(8)
C26B 0.056(7) 0.049(7) 0.048(7) -0.001(5) -0.003(5) -0.002(5)
C25A 0.148(9) 0.066(4) 0.044(4) -0.007(3) 0.009(5) -0.027(5)
C26A 0.151(9) 0.079(4) 0.034(3) -0.019(3) 0.012(4) -0.004(5)

loop_
_atom_type_symbol
_atom_type_description
_atom_type_scat_dispersion_real
_atom_type_scat_dispersion_imag
_atom_type_scat_source
C C 0.0033 0.0016 'International Tables Vol C Tables 4.2.6.8 and 6.1.1.4'
H H 0.0000 0.0000 'International Tables Vol C Tables 4.2.6.8 and 6.1.1.4'
N N 0.0061 0.0033 'International Tables Vol C Tables 4.2.6.8 and 6.1.1.4'
O O 0.0106 0.0060 'International Tables Vol C Tables 4.2.6.8 and 6.1.1.4'
S S 0.1246 0.1234 'International Tables Vol C Tables 4.2.6.8 and 6.1.1.4'
Fe Fe 0.3463 0.8444 'International Tables Vol C Tables 4.2.6.8 and 6.1.1.4'

loop_
_geom_angle_atom_site_label_1
_geom_angle_atom_site_label_2
_geom_angle_atom_site_label_3
_geom_angle
N2 Fe1 N5 177.52(13)
N2 Fe1 N1 75.74(10)
N5 Fe1 N1 105.10(11)
N2 Fe1 N3 75.71(9)
N5 Fe1 N3 103.57(11)
N1 Fe1 N3 151.24(11)
N2 Fe1 N6 106.39(13)
N5 Fe1 N6 75.96(16)
N1 Fe1 N6 92.80(14)
N3 Fe1 N6 91.86(12)
N2 Fe1 N4 101.14(12)
N5 Fe1 N4 76.49(15)
N1 Fe1 N4 95.96(13)
N3 Fe1 N4 92.89(12)
N6 Fe1 N4 152.39(16)
N1 C1 C2 113.2(3)
N1 C1 H1A 108.9
C2 C1 H1A 108.9
N1 C1 H1B 108.9
C2 C1 H1B 108.9
H1A C1 H1B 107.8
N2 C2 C3 120.9(3)
N2 C2 C1 116.0(3)
C3 C2 C1 123.1(3)
C4 C3 C2 119.0(3)
C4 C3 H3A 120.5
C2 C3 H3A 120.5
C3 C4 C5 119.7(3)
C3 C4 H4A 120.2
C5 C4 H4A 120.2
C6 C5 C4 118.8(3)
C6 C5 H5A 120.6
C4 C5 H5A 120.6
N2 C6 C5 121.3(3)
N2 C6 C7 114.6(3)
C5 C6 C7 124.1(3)
N3 C7 C6 110.8(2)
N3 C7 H7A 109.5
C6 C7 H7A 109.5
N3 C7 H7B 109.5
C6 C7 H7B 109.5
H7A C7 H7B 108.1
N4 C8 C9 113.3(4)
N4 C8 H8A 108.9
C9 C8 H8A 108.9
N4 C8 H8B 108.9
C9 C8 H8B 108.9
H8A C8 H8B 107.7
N5 C9 C10 121.3(7)
N5 C9 C8 117.0(4)
C10 C9 C8 121.7(6)
C11 C10 C9 116.6(8)
C11 C10 H10A 121.7
C9 C10 H10A 121.7
C12 C11 C10 121.7(7)
C12 C11 H11A 119.2
C10 C11 H11A 119.2
C11 C12 C13 119.4(8)
C11 C12 H12A 120.3
C13 C12 H12A 120.3
N5 C13 C12 119.6(7)
N5 C13 C14 117.7(4)
C12 C13 C14 122.8(6)
N6 C14 C13 113.2(4)
N6 C14 H14A 108.9
C13 C14 H14A 108.9
N6 C14 H14B 108.9
C13 C14 H14B 108.9
H14A C14 H14B 107.7
C20 C15 C16 119.6(4)
C20 C15 H15A 120.2
C16 C15 H15A 120.2
C15 C16 C17 120.4(3)
C15 C16 H16A 119.8
C17 C16 H16A 119.8
C18 C17 C16 120.4(3)
C18 C17 S1 121.3(3)
C16 C17 S1 118.3(2)
C17 C18 C19 118.4(4)
C17 C18 H18A 120.8
C19 C18 H18A 120.8
C20 C19 C18 120.4(4)
C20 C19 H19A 119.8
C18 C19 H19A 119.8
C15 C20 C19 120.7(3)
C15 C20 N7 113.9(4)
C19 C20 N7 125.4(4)
C22A C21 C26A 118.9(5)
C26B C21 C22B 120.4(16)
C22A C21 N8 114.9(5)
C26A C21 N8 125.9(4)
C26B C21 N8 123.5(11)
C22B C21 N8 115.2(12)
C25A C24 C23A 119.0(5)
C25B C24 C23B 121.4(15)
C25B C24 S2 119.2(12)
C25A C24 S2 121.9(4)
C23A C24 S2 118.8(4)
C23B C24 S2 119.2(9)
C1 N1 Fe1 113.9(2)
C1 N1 H1C 108.8
Fe1 N1 H1C 108.8
C1 N1 H1D 108.8
Fe1 N1 H1D 108.8
H1C N1 H1D 107.7
C6 N2 C2 120.3(2)
C6 N2 Fe1 119.64(18)
C2 N2 Fe1 119.8(2)
C7 N3 Fe1 110.61(18)
C7 N3 H3B 109.5
Fe1 N3 H3B 109.5
C7 N3 H3C 109.5
Fe1 N3 H3C 109.5
H3B N3 H3C 108.1
C8 N4 Fe1 113.1(4)
C8 N4 H4B 109.0
Fe1 N4 H4B 109.0
C8 N4 H4C 109.0
Fe1 N4 H4C 109.0
H4B N4 H4C 107.8
C9 N5 C13 121.4(4)
C9 N5 Fe1 119.7(4)
C13 N5 Fe1 118.6(3)
C14 N6 Fe1 114.0(3)
C14 N6 H6A 108.8
Fe1 N6 H6A 108.8
C14 N6 H6B 108.8
Fe1 N6 H6B 108.8
H6A N6 H6B 107.6
N8 N7 C20 112.8(4)
N7 N8 C21 111.7(4)
O3 S1 O1 112.83(16)
O3 S1 O2 112.43(17)
O1 S1 O2 113.80(17)
O3 S1 C17 105.23(15)
O1 S1 C17 106.11(15)
O2 S1 C17 105.56(15)
O4B S2 O5B 116.0(12)
O4B S2 O6B 107.3(13)
O5B S2 O6B 113.9(14)
O6A S2 O4A 113.8(4)
O6A S2 O5A 111.8(4)
O4A S2 O5A 113.6(4)
O4B S2 C24 108.1(9)
O5B S2 C24 107.0(10)
O6B S2 C24 103.7(13)
O6A S2 C24 105.4(3)
O4A S2 C24 104.8(2)
O5A S2 C24 106.5(2)
H1WA O1W H1WB 107(2)
C28 C27 H27C 109.5
C28 C27 H27B 109.5
H27C C27 H27B 109.5
C28 C27 H27A 109.5
H27C C27 H27A 109.5
H27B C27 H27A 109.5
O7 C28 C27 125.1(13)
O7 C28 H28B 106.1
C27 C28 H28B 106.1
O7 C28 H28A 106.1
C27 C28 H28A 106.1
H28B C28 H28A 106.3
O7 C29 C30 122.4(13)
O7 C29 H29B 106.7
C30 C29 H29B 106.7
O7 C29 H29A 106.7
C30 C29 H29A 106.7
H29B C29 H29A 106.6
C28 O7 C29 132.8(14)
C29 C30 H30C 109.5
C29 C30 H30B 109.5
H30C C30 H30B 109.5
C29 C30 H30A 109.5
H30C C30 H30A 109.5
H30B C30 H30A 109.5
C24 C25B C26B 121(2)
C24 C25B H25B 119.5
C26B C25B H25B 119.5
C24 C23B C22B 119.7(17)
C24 C23B H23B 120.2
C22B C23B H23B 120.2
C23B C22B C21 117(2)
C23B C22B H22B 121.3
C21 C22B H22B 121.3
C24 C23A C22A 120.3(7)
C24 C23A H23A 119.8
C22A C23A H23A 119.8
C21 C22A C23A 121.4(8)
C21 C22A H22A 119.3
C23A C22A H22A 119.3
C25B C26B C21 120(2)
C25B C26B H26B 120.1
C21 C26B H26B 120.1
C24 C25A C26A 120.0(7)
C24 C25A H25A 120.0
C26A C25A H25A 120.0
C21 C26A C25A 120.1(6)
C21 C26A H26A 119.9
C25A C26A H26A 119.9

loop_
_geom_bond_atom_site_label_1
_geom_bond_atom_site_label_2
_geom_bond_distance
Fe1 N2 2.110(2)
Fe1 N5 2.115(3)
Fe1 N1 2.212(3)
Fe1 N3 2.215(3)
Fe1 N6 2.221(3)
Fe1 N4 2.227(3)
C1 N1 1.441(5)
C1 C2 1.496(5)
C1 H1A 0.9700
C1 H1B 0.9700
C2 N2 1.341(4)
C2 C3 1.381(5)
C3 C4 1.371(5)
C3 H3A 0.9300
C4 C5 1.384(5)
C4 H4A 0.9300
C5 C6 1.375(4)
C5 H5A 0.9300
C6 N2 1.336(4)
C6 C7 1.505(4)
C7 N3 1.460(4)
C7 H7A 0.9700
C7 H7B 0.9700
C8 N4 1.435(7)
C8 C9 1.519(9)
C8 H8A 0.9700
C8 H8B 0.9700
C9 N5 1.307(7)
C9 C10 1.407(8)
C10 C11 1.382(13)
C10 H10A 0.9300
C11 C12 1.337(14)
C11 H11A 0.9300
C12 C13 1.384(8)
C12 H12A 0.9300
C13 N5 1.350(6)
C13 C14 1.465(8)
C14 N6 1.439(6)
C14 H14A 0.9700
C14 H14B 0.9700
C15 C20 1.356(6)
C15 C16 1.368(5)
C15 H15A 0.9300
C16 C17 1.390(5)
C16 H16A 0.9300
C17 C18 1.363(5)
C17 S1 1.778(3)
C18 C19 1.398(5)
C18 H18A 0.9300
C19 C20 1.371(6)
C19 H19A 0.9300
C20 N7 1.468(5)
C21 C22A 1.332(11)
C21 C26A 1.349(9)
C21 C26B 1.38(2)
C21 C22B 1.42(2)
C21 N8 1.456(5)
C24 C25B 1.33(3)
C24 C25A 1.338(9)
C24 C23A 1.358(8)
C24 C23B 1.40(3)
C24 S2 1.769(3)
N1 H1C 0.8900
N1 H1D 0.8900
N3 H3B 0.8900
N3 H3C 0.8900
N4 H4B 0.8900
N4 H4C 0.8900
N6 H6A 0.8900
N6 H6B 0.8900
N7 N8 1.193(5)
O1 S1 1.440(3)
O2 S1 1.445(3)
O3 S1 1.439(3)
O4A S2 1.441(5)
O5A S2 1.447(5)
O6A S2 1.435(7)
S2 O4B 1.38(2)
S2 O5B 1.40(2)
S2 O6B 1.41(3)
O1W H1WA 0.848(10)
O1W H1WB 0.847(10)
C27 C28 1.462(9)
C27 H27C 0.9600
C27 H27B 0.9600
C27 H27A 0.9600
C28 O7 1.390(9)
C28 H28B 0.9700
C28 H28A 0.9700
C29 O7 1.407(10)
C29 C30 1.479(10)
C29 H29B 0.9700
C29 H29A 0.9700
C30 H30C 0.9600
C30 H30B 0.9600
C30 H30A 0.9600
C25B C26B 1.38(4)
C25B H25B 0.9300
C23B C22B 1.40(4)
C23B H23B 0.9300
C22B H22B 0.9300
C23A C22A 1.370(10)
C23A H23A 0.9300
C22A H22A 0.9300
C26B H26B 0.9300
C25A C26A 1.404(10)
C25A H25A 0.9300
C26A H26A 0.9300
